data_2007721
loop_
_publ_author_name
'Dong, Wenkui'
'Yang, Rudong'
'Yu, Kaibei'

_publ_section_title
<i>catena</i>-Poly[[(2,3-benzo-1,4,7,10,13-pentaoxacyclopentadec-2-ene-\k^5^<i>O</i>)potassium]-\m-(picrato-<i>O</i>^1^,<i>O</i>^2^:<i>O</i>^5^)]
_journal_issue 10
_journal_name_full 'Acta Crystallographica Section C'
_journal_page_first 1416
_journal_page_last 1418
_journal_paper_doi 10.1107/S0108270198003151
_journal_volume 54
_journal_year 1998
_chemical_formula_analytical 'C20 H22 K N3 O12'
_chemical_formula_iupac '[K (C6 H2 N3 O7) (C14 H20 O5)]'
_chemical_formula_moiety '[K(C14 H20 O5)(C6 H2 N3 O7)]'
_chemical_formula_structural '[C20 H22 K N3 O12]~\\infty~'
_chemical_formula_sum 'C20 H22 K N3 O12'
_chemical_formula_weight 535.51
_chemical_melting_point 451.0(5)
_chemical_name_common potassium(benzo-15-crown-5)picrate
_chemical_name_systematic
;
[Potassium(2,3-benzo-1,4,7,10,13-pentaoxacyclopenta-dec-2-ene)picrate]
;
_space_group_IT_number 2
_symmetry_cell_setting triclinic
_symmetry_space_group_name_Hall '-P 1'
_symmetry_space_group_name_H-M 'P -1'
_cell_angle_alpha 90.220(10)
_cell_angle_beta 91.850(10)
_cell_angle_gamma 105.370(10)
_cell_formula_units_Z 2
_cell_length_a 7.0740(10)
_cell_length_b 11.0520(10)
_cell_length_c 15.086(2)
_cell_measurement_reflns_used 22
_cell_measurement_temperature 296(2)
_cell_measurement_theta_max 19.52
_cell_measurement_theta_min 4.95
_cell_volume 1136.6(2)
_computing_cell_refinement XSCANS
_computing_data_collection 'XSCANS (Siemens, 1994)'
_computing_data_reduction 'SHELXTL (Siemens, 1995)'
_computing_molecular_graphics SHELXTL
_computing_publication_material SHELXTL
_computing_structure_refinement 'SHELXL93 (Sheldrick, 1993)'
_computing_structure_solution 'SHELXS86 (Sheldrick, 1985)'
_diffrn_ambient_temperature 296(2)
_diffrn_measurement_device 'Siemens P4'
_diffrn_measurement_method \w
_diffrn_radiation_monochromator graphite
_diffrn_radiation_source 'fine-focus sealed tube'
_diffrn_radiation_type MoK\a
_diffrn_radiation_wavelength 0.71073
_diffrn_reflns_av_R_equivalents 0.010
_diffrn_reflns_av_sigmaI/netI 0.0250
_diffrn_reflns_limit_h_max 8
_diffrn_reflns_limit_h_min 0
_diffrn_reflns_limit_k_max 13
_diffrn_reflns_limit_k_min -13
_diffrn_reflns_limit_l_max 18
_diffrn_reflns_limit_l_min -18
_diffrn_reflns_number 4834
_diffrn_reflns_theta_max 25.99
_diffrn_reflns_theta_min 1.91
_diffrn_standards_decay_% 3.55
_diffrn_standards_interval_count 97
_diffrn_standards_number 3
_exptl_absorpt_coefficient_mu 0.307
_exptl_absorpt_correction_T_max 0.879
_exptl_absorpt_correction_T_min 0.839
_exptl_absorpt_correction_type '\y scan'
_exptl_absorpt_process_details '(Koptman & Huber, 1968)'
_exptl_crystal_colour yellow
_exptl_crystal_density_diffrn 1.565
_exptl_crystal_density_method 'not measured'
_exptl_crystal_description prism
_exptl_crystal_F_000 556
_exptl_crystal_size_max 0.58
_exptl_crystal_size_mid 0.42
_exptl_crystal_size_min 0.42
_refine_diff_density_max 0.772
_refine_diff_density_min -0.759
_refine_ls_extinction_coef 0.012(3)
_refine_ls_extinction_method SHELXL93
_refine_ls_goodness_of_fit_all 1.100
_refine_ls_goodness_of_fit_obs 1.203
_refine_ls_hydrogen_treatment refall
_refine_ls_matrix_type full
_refine_ls_number_parameters 345
_refine_ls_number_reflns 4452
_refine_ls_number_restraints 6
_refine_ls_restrained_S_all 1.125
_refine_ls_restrained_S_obs 1.232
_refine_ls_R_factor_all 0.062
_refine_ls_R_factor_obs 0.048
_refine_ls_shift/esd_max 0.011
_refine_ls_shift/esd_mean 0.001
_refine_ls_structure_factor_coef Fsqd
_refine_ls_weighting_details 'w = 1/[\s^2^(Fo^2^)+(0.0830P)^2^+0.2863P] where P = (Fo^2^+2Fc^2^)/3'
_refine_ls_weighting_scheme calc
_refine_ls_wR_factor_all 0.146
_refine_ls_wR_factor_obs 0.139
_reflns_number_observed 3425
_reflns_number_total 4452
_reflns_observed_criterion I>2\s(I)
_cod_data_source_file fg1402.cif
_cod_data_source_block fg1402
_cod_depositor_comments
;
The following automatic conversions were performed:
'_symmetry_cell_setting' value 'Triclinic' changed to 'triclinic'
according to '/home/saulius/struct/CIF-dictionaries/cif_core.dic'
dictionary named 'cif_core.dic' version 2.4.1 from 2010-06-29.

Automatic conversion script
Id: cif_fix_enum 1527 2010-12-29 10:47:43Z saulius 

The following automatic conversions were performed:

'_chemical_melting_point' value '450.5-451.5' was changed to
'451.0(5)' - the average value was taken and precision was estimated.

Automatic conversion script
Id: cif_fix_values 1646 2011-03-28 12:23:43Z adriana 

The following automatic conversions were performed:

'_chemical_melting_point' value '450.5-451.5' was changed to
'451.0(5)' - the average value was taken and precision was
estimated.

'_symmetry_cell_setting' value 'Triclinic' changed to
'triclinic' according to
/home/saulius/struct/CIF-dictionaries/cif_core.dic dictionary named
'cif_core.dic' version 2.4.1 from 2010-06-29.

Automatic conversion script
Id: cif_fix_values 1715 2011-07-08 13:25:40Z adriana 

The following automatic conversions were performed:

'_refine_ls_weighting_scheme' value 'calc w =
1/[\s^2^(Fo^2^)+(0.0830P)^2^+0.2863P] where P = (Fo^2^+2Fc^2^)/3' was
changed to 'calc'. New tag '_refine_ls_weighting_details' was
created. The value of the new tag was set to 'w =
1/[\s^2^(Fo^2^)+(0.0830P)^2^+0.2863P] where P = (Fo^2^+2Fc^2^)/3'.

Automatic conversion script
Id: cif_fix_values 3143 2015-03-26 13:38:13Z robertas 
;
_cod_original_sg_symbol_H-M P-1
_cod_database_code 2007721

loop_
_symmetry_equiv_pos_as_xyz
'x, y, z'
'-x, -y, -z'

loop_
_atom_site_aniso_label
_atom_site_aniso_U_11
_atom_site_aniso_U_22
_atom_site_aniso_U_33
_atom_site_aniso_U_12
_atom_site_aniso_U_13
_atom_site_aniso_U_23
_atom_site_aniso_type_symbol
K 0.0445(4) 0.0362(3) 0.0459(3) 0.0145(2) 0.0028(3) 0.0004(2) K
O1 0.0587(12) 0.0346(9) 0.0302(9) 0.0144(8) 0.0020(8) 0.0033(7) O
O2 0.0507(11) 0.0446(11) 0.0411(10) 0.0151(9) 0.0019(9) -0.0060(8) O
O3 0.0439(11) 0.0492(11) 0.0460(11) 0.0178(9) 0.0019(9) -0.0032(9) O
O4 0.0437(10) 0.0331(9) 0.0442(10) 0.0129(8) -0.0013(8) 0.0017(7) O
O5 0.0655(12) 0.0315(9) 0.0294(9) 0.0201(9) 0.0042(8) 0.0029(7) O
O6 0.0637(13) 0.0353(10) 0.0613(13) 0.0214(9) -0.0083(10) -0.0068(9) O
O7 0.079(2) 0.0465(12) 0.0632(14) 0.0295(11) 0.0165(12) 0.0168(10) O
O8 0.102(2) 0.0637(14) 0.0420(12) 0.0306(14) 0.0090(12) 0.0068(10) O
O9 0.0714(15) 0.0489(12) 0.0639(14) 0.0224(11) -0.0062(11) -0.0210(11) O
O10 0.0705(15) 0.0357(11) 0.077(2) 0.0209(10) -0.0046(12) 0.0064(10) O
O11 0.065(3) 0.104(4) 0.034(2) 0.003(2) -0.011(2) 0.015(2) O
O12 0.265(11) 0.139(7) 0.050(3) 0.144(8) -0.032(4) -0.039(3) O
O11' 0.073(5) 0.211(14) 0.042(4) -0.004(6) 0.003(4) -0.011(6) O
O12' 0.218(13) 0.074(7) 0.088(6) -0.039(7) 0.081(7) -0.044(5) O
N1 0.0404(12) 0.0427(13) 0.0446(13) 0.0123(10) 0.0046(10) 0.0079(10) N
N2 0.0370(12) 0.0357(12) 0.061(2) 0.0137(10) -0.0046(11) -0.0045(11) N
N3 0.110(3) 0.054(2) 0.0381(14) 0.031(2) -0.004(2) 0.0067(12) N
C1 0.0382(13) 0.0268(12) 0.0396(13) 0.0098(10) 0.0018(11) 0.0022(10) C
C2 0.060(2) 0.0350(14) 0.044(2) 0.0164(13) -0.0018(13) -0.0028(11) C
C3 0.064(2) 0.0304(13) 0.062(2) 0.0163(13) -0.0026(15) -0.0084(12) C
C4 0.047(2) 0.0271(13) 0.066(2) 0.0110(11) -0.0029(14) 0.0064(12) C
C5 0.0403(14) 0.0344(13) 0.0465(15) 0.0066(11) 0.0000(12) 0.0101(11) C
C6 0.0316(13) 0.0297(12) 0.0378(13) 0.0055(10) 0.0014(10) 0.0023(10) C
C7 0.056(2) 0.046(2) 0.0320(13) 0.0152(13) 0.0033(12) 0.0067(11) C
C8 0.056(2) 0.054(2) 0.0328(13) 0.0162(14) 0.0075(12) 0.0022(12) C
C9 0.069(2) 0.047(2) 0.048(2) 0.0215(15) 0.0056(15) -0.0115(13) C
C10 0.055(2) 0.049(2) 0.059(2) 0.0225(14) 0.0112(14) -0.0042(14) C
C11 0.0420(15) 0.0343(13) 0.057(2) 0.0161(12) -0.0059(13) -0.0029(12) C
C12 0.049(2) 0.0287(12) 0.052(2) 0.0139(11) -0.0055(13) 0.0048(11) C
C13 0.050(2) 0.0375(14) 0.0331(13) 0.0122(12) -0.0017(11) 0.0029(10) C
C14 0.059(2) 0.0383(14) 0.0288(12) 0.0151(12) 0.0050(11) 0.0025(10) C
C15 0.0337(13) 0.0328(13) 0.0434(14) 0.0122(10) -0.0018(11) -0.0003(10) C
C16 0.0329(13) 0.0355(13) 0.0402(14) 0.0104(10) 0.0009(10) 0.0039(10) C
C17 0.0337(13) 0.0395(14) 0.0407(14) 0.0122(11) 0.0019(11) -0.0023(11) C
C18 0.0337(13) 0.0321(13) 0.0464(15) 0.0123(10) -0.0033(11) -0.0038(11) C
C19 0.052(2) 0.0365(14) 0.045(2) 0.0175(12) -0.0064(12) 0.0041(11) C
C20 0.050(2) 0.0373(14) 0.0361(13) 0.0178(12) -0.0045(11) -0.0029(11) C

loop_
_atom_site_label
_atom_site_fract_x
_atom_site_fract_y
_atom_site_fract_z
_atom_site_U_iso_or_equiv
_atom_site_thermal_displace_type
_atom_site_calc_flag
_atom_site_refinement_flags
_atom_site_occupancy
_atom_site_disorder_group
_atom_site_type_symbol
K 0.45021(9) 0.04497(5) 0.75312(4) 0.0415(2) Uani d . 1 . K
O1 0.7425(3) 0.2577(2) 0.69429(11) 0.0408(4) Uani d . 1 . O
O2 0.6262(3) 0.0376(2) 0.59331(12) 0.0450(5) Uani d . 1 . O
O3 0.7272(3) -0.1010(2) 0.73832(13) 0.0453(5) Uani d . 1 . O
O4 0.6411(3) -0.0151(2) 0.91254(12) 0.0399(4) Uani d . 1 . O
O5 0.7505(3) 0.2299(2) 0.86171(11) 0.0407(4) Uani d . 1 . O
O6 0.2487(3) 0.2156(2) 0.67689(14) 0.0521(5) Uani d . 1 . O
O7 0.2601(4) 0.1897(2) 0.8529(2) 0.0602(6) Uani d . 1 . O
O8 0.2037(4) 0.3344(2) 0.93457(15) 0.0673(7) Uani d . 1 . O
O9 0.2419(4) 0.7414(2) 0.8311(2) 0.0604(6) Uani d . 1 . O
O10 0.2383(3) 0.7780(2) 0.6914(2) 0.0598(6) Uani d . 1 . O
O11 0.1093(5) 0.4130(5) 0.4899(2) 0.072(2) Uani d PD 0.608(8) 1 O
O12 0.3148(15) 0.3045(8) 0.5123(3) 0.135(4) Uani d PD 0.608(8) 1 O
O11' 0.4044(7) 0.4315(12) 0.5044(4) 0.115(5) Uani d PD 0.382(8) 2 O
O12' 0.1133(11) 0.3122(10) 0.4912(5) 0.140(6) Uani d PD 0.382(8) 2 O
N1 0.2329(3) 0.2945(2) 0.8619(2) 0.0422(5) Uani d . 1 . N
N2 0.2378(3) 0.7065(2) 0.7536(2) 0.0441(6) Uani d . 1 . N
N3 0.2404(5) 0.3857(3) 0.53615(15) 0.0656(8) Uani d D 1 . N
C1 0.7397(4) 0.3466(2) 0.8352(2) 0.0347(5) Uani d . 1 . C
C2 0.7366(5) 0.4450(2) 0.8904(2) 0.0456(7) Uani d . 1 . C
H2 0.7406(5) 0.4355(2) 0.9516(2) 0.055 Uiso calc R 1 . H
C3 0.7273(5) 0.5592(3) 0.8543(2) 0.0514(7) Uani d . 1 . C
H3 0.7258(5) 0.6260(3) 0.8917(2) 0.062 Uiso calc R 1 . H
C4 0.7204(4) 0.5738(2) 0.7649(2) 0.0467(7) Uani d . 1 . C
H4 0.7137(4) 0.6503(2) 0.7416(2) 0.056 Uiso calc R 1 . H
C5 0.7235(4) 0.4748(2) 0.7082(2) 0.0411(6) Uani d . 1 . C
H5 0.7184(4) 0.4852(2) 0.6471(2) 0.049 Uiso calc R 1 . H
C6 0.7343(3) 0.3609(2) 0.7429(2) 0.0335(5) Uani d . 1 . C
C7 0.7142(5) 0.2607(3) 0.5998(2) 0.0445(6) Uani d . 1 . C
H7A 0.7990(5) 0.3366(3) 0.5761(2) 0.053 Uiso calc R 1 . H
H7B 0.5791(5) 0.2583(3) 0.5843(2) 0.053 Uiso calc R 1 . H
C8 0.7643(5) 0.1471(3) 0.5632(2) 0.0472(7) Uani d . 1 . C
H8A 0.7599(5) 0.1487(3) 0.4989(2) 0.057 Uiso calc R 1 . H
H8B 0.8958(5) 0.1466(3) 0.5832(2) 0.057 Uiso calc R 1 . H
C9 0.6948(5) -0.0727(3) 0.5841(2) 0.0538(8) Uani d . 1 . C
H9A 0.7600(5) -0.0699(3) 0.5283(2) 0.065 Uiso calc R 1 . H
H9B 0.5836(5) -0.1463(3) 0.5828(2) 0.065 Uiso calc R 1 . H
C10 0.8339(5) -0.0836(3) 0.6584(2) 0.0526(7) Uani d . 1 . C
H10A 0.8873(5) -0.1545(3) 0.6479(2) 0.063 Uiso calc R 1 . H
H10B 0.9416(5) -0.0081(3) 0.6630(2) 0.063 Uiso calc R 1 . H
C11 0.8478(4) -0.0969(3) 0.8161(2) 0.0435(6) Uani d . 1 . C
H11A 0.9426(4) -0.0156(3) 0.8219(2) 0.052 Uiso calc R 1 . H
H11B 0.9184(4) -0.1608(3) 0.8127(2) 0.052 Uiso calc R 1 . H
C12 0.7178(4) -0.1194(2) 0.8940(2) 0.0427(6) Uani d . 1 . C
H12A 0.6098(4) -0.1932(2) 0.8824(2) 0.051 Uiso calc R 1 . H
H12B 0.7918(4) -0.1357(2) 0.9458(2) 0.051 Uiso calc R 1 . H
C13 0.7722(4) 0.0776(2) 0.9660(2) 0.0403(6) Uani d . 1 . C
H13A 0.9060(4) 0.0844(2) 0.9495(2) 0.048 Uiso calc R 1 . H
H13B 0.7602(4) 0.0537(2) 1.0278(2) 0.048 Uiso calc R 1 . H
C14 0.7267(4) 0.2013(2) 0.9540(2) 0.0414(6) Uani d . 1 . C
H14A 0.5933(4) 0.1959(2) 0.9705(2) 0.050 Uiso calc R 1 . H
H14B 0.8158(4) 0.2657(2) 0.9903(2) 0.050 Uiso calc R 1 . H
C15 0.2417(4) 0.3235(2) 0.6963(2) 0.0361(6) Uani d . 1 . C
C16 0.2342(4) 0.3734(2) 0.7856(2) 0.0359(6) Uani d . 1 . C
C17 0.2313(4) 0.4950(2) 0.8032(2) 0.0375(6) Uani d . 1 . C
H17 0.2286(4) 0.5217(2) 0.8616(2) 0.045 Uiso calc R 1 . H
C18 0.2325(4) 0.5780(2) 0.7345(2) 0.0368(6) Uani d . 1 . C
C19 0.2321(4) 0.5384(3) 0.6470(2) 0.0434(6) Uani d . 1 . C
H19 0.2289(4) 0.5933(3) 0.6007(2) 0.052 Uiso calc R 1 . H
C20 0.2363(4) 0.4182(2) 0.6300(2) 0.0400(6) Uani d . 1 . C

loop_
_atom_type_symbol
_atom_type_description
_atom_type_scat_dispersion_real
_atom_type_scat_dispersion_imag
_atom_type_scat_source
C C 0.0033 0.0016 'International Tables Vol C Tables 4.2.6.8 and 6.1.1.4'
H H 0.0000 0.0000 'International Tables Vol C Tables 4.2.6.8 and 6.1.1.4'
N N 0.0061 0.0033 'International Tables Vol C Tables 4.2.6.8 and 6.1.1.4'
O O 0.0106 0.0060 'International Tables Vol C Tables 4.2.6.8 and 6.1.1.4'
K K 0.2009 0.2494 'International Tables Vol C Tables 4.2.6.8 and 6.1.1.4'

loop_
_geom_angle_atom_site_label_1
_geom_angle_atom_site_label_2
_geom_angle_atom_site_label_3
_geom_angle_site_symmetry_1
_geom_angle_site_symmetry_2
_geom_angle_site_symmetry_3
_geom_angle
_geom_angle_publ_flag
O1 K O2 . . . 59.40(6) yes
O1 K O3 . . . 88.69(6) no
O1 K O4 . . . 100.67(6) no
O1 K O5 . . . 51.80(5) no
O1 K O6 . . . 72.86(6) no
O1 K O7 . . . 93.87(6) no
O1 K O10 . . 1_545 139.50(6) yes
O2 K O3 . . . 60.99(6) yes
O2 K O4 . . . 118.60(6) no
O2 K O5 . . . 103.98(6) no
O2 K O6 . . . 88.96(6) no
O2 K O7 . . . 142.40(6) no
O2 K O10 . . 1_545 80.10(6) yes
O3 K O4 . . . 61.24(5) yes
O3 K O5 . . . 88.18(6) no
O3 K O6 . . . 149.88(6) no
O3 K O7 . . . 151.32(7) no
O3 K O10 . . 1_545 70.24(6) yes
O4 K O5 . . . 55.59(5) yes
O4 K O6 . . . 144.28(6) no
O4 K O7 . . . 90.27(6) yes
O4 K O10 . . 1_545 98.67(6) yes
O5 K O6 . . . 98.05(5) no
O5 K O7 . . . 71.45(7) no
O5 K O10 . . 1_545 153.00(6) yes
O6 K O7 . . . 56.13(6) yes
O6 K O10 . . 1_545 108.77(6) yes
O7 K O10 . . 1_545 121.31(7) yes
O7 K C7 . . . 103.47(7) no
O1 K C7 . . . 22.96(6) no
O3 K C7 . . . 89.79(6) no
O6 K C7 . . . 63.97(7) no
O4 K C7 . . . 120.79(6) no
O5 K C7 . . . 74.75(6) no
O10 K C7 1_545 . . 119.65(7) no
C6 O1 C7 . . . 118.2(2) no
C6 O1 K . . . 108.95(14) no
C7 O1 K . . . 106.1(2) no
C8 O2 C9 . . . 112.1(2) no
C8 O2 K . . . 119.55(15) no
C9 O2 K . . . 112.0(2) no
C11 O3 C10 . . . 113.5(2) no
C11 O3 K . . . 113.40(15) no
C10 O3 K . . . 115.1(2) no
C13 O4 C12 . . . 112.3(2) no
C13 O4 K . . . 122.54(14) no
C12 O4 K . . . 108.59(15) no
C1 O5 C14 . . . 117.5(2) no
C1 O5 K . . . 106.53(14) no
C14 O5 K . . . 109.92(15) no
C15 O6 K . . . 134.0(2) no
N1 O7 K . . . 144.6(2) no
N2 O10 K 1_545 1_545 . 108.6(2) yes
O8 N1 O7 . . . 121.6(2) no
O8 N1 C16 . . . 118.4(2) no
O7 N1 C16 . . . 120.0(2) no
O10 N2 O9 . . . 122.0(2) no
O10 N2 C18 . . . 118.8(2) no
O9 N2 C18 . . . 119.2(2) no
O12 N3 O11 . . . 120.7(2) no
O12' N3 O11' . . . 119.4(3) no
O12 N3 C20 . . . 121.4(3) no
O12' N3 C20 . . . 127.9(4) no
O11 N3 C20 . . . 113.3(3) no
O11' N3 C20 . . . 112.3(4) no
O5 C1 C2 . . . 125.7(2) no
O5 C1 C6 . . . 114.1(2) no
C2 C1 C6 . . . 120.3(2) no
C1 C2 C3 . . . 119.6(3) no
C4 C3 C2 . . . 120.6(3) no
C3 C4 C5 . . . 120.4(2) no
C6 C5 C4 . . . 119.9(3) no
O1 C6 C5 . . . 125.4(2) no
O1 C6 C1 . . . 115.3(2) no
C5 C6 C1 . . . 119.3(2) no
O1 C7 C8 . . . 106.5(2) no
O1 C7 K . . . 50.91(12) no
C8 C7 K . . . 83.5(2) no
O2 C8 C7 . . . 108.8(2) no
O2 C9 C10 . . . 111.8(2) no
O3 C10 C9 . . . 107.7(2) no
O3 C11 C12 . . . 107.9(2) no
O4 C12 C11 . . . 112.2(2) no
O4 C13 C14 . . . 109.8(2) no
O5 C14 C13 . . . 106.0(2) no
O6 C15 C20 . . . 123.0(2) no
O6 C15 C16 . . . 126.3(2) no
C20 C15 C16 . . . 110.6(2) no
C17 C16 N1 . . . 116.0(2) no
C17 C16 C15 . . . 123.8(2) no
N1 C16 C15 . . . 120.2(2) no
C16 C17 C18 . . . 120.4(2) no
C17 C18 C19 . . . 120.3(2) no
C17 C18 N2 . . . 120.1(2) no
C19 C18 N2 . . . 119.6(2) no
C20 C19 C18 . . . 119.0(2) no
C19 C20 C15 . . . 125.8(2) no
C19 C20 N3 . . . 115.3(2) no
C15 C20 N3 . . . 118.9(2) no

loop_
_geom_bond_atom_site_label_1
_geom_bond_atom_site_label_2
_geom_bond_site_symmetry_1
_geom_bond_site_symmetry_2
_geom_bond_distance
_geom_bond_publ_flag
K O2 . . 2.760(2) yes
K O7 . . 2.808(2) yes
K O1 . . 2.855(2) yes
K O3 . . 2.862(2) yes
K O6 . . 2.871(2) yes
K O4 . . 2.886(2) yes
K O5 . . 2.970(2) yes
K O10 . 1_545 3.060(2) yes
K C7 . . 3.533(3) no
O1 C6 . . 1.368(3) no
O1 C7 . . 1.435(3) no
O2 C8 . . 1.425(3) no
O2 C9 . . 1.435(3) no
O3 C11 . . 1.421(3) no
O3 C10 . . 1.430(4) no
O4 C13 . . 1.414(3) no
O4 C12 . . 1.428(3) no
O5 C1 . . 1.372(3) no
O5 C14 . . 1.434(3) no
O6 C15 . . 1.241(3) no
O7 N1 . . 1.231(3) no
O8 N1 . . 1.224(3) no
O9 N2 . . 1.228(3) no
O10 N2 . . 1.228(3) no
O10 K 1_565 . 3.060(2) no
O11 N3 . . 1.243(2) no
O12 N3 . . 1.213(2) no
O11' N3 . . 1.248(2) no
O12' N3 . . 1.223(2) no
N1 C16 . . 1.447(3) no
N2 C18 . . 1.439(3) no
N3 C20 . . 1.462(3) no
C1 C2 . . 1.374(4) no
C1 C6 . . 1.402(4) no
C2 C3 . . 1.393(4) no
C3 C4 . . 1.360(4) no
C4 C5 . , 1.391(4) no
C5 C6 . . 1.385(3) no
C7 C8 . . 1.500(4) no
C9 C10 . . 1.494(5) no
C11 C12 . . 1.497(4) no
C13 C14 . . 1.497(4) no
C15 C20 . . 1.458(4) no
C15 C16 . . 1.462(4) no
C16 C17 . . 1.374(4) no
C17 C18 . . 1.385(4) no
C18 C19 . . 1.388(4) no
C19 C20 . . 1.361(4) no

loop_
_geom_torsion_atom_site_label_1
_geom_torsion_atom_site_label_2
_geom_torsion_atom_site_label_3
_geom_torsion_atom_site_label_4
_geom_torsion_site_symmetry_1
_geom_torsion
_geom_torsion_publ_flag
O2 K O1 C6 . 164.1(2) no
O7 K O1 C6 . 12.2(2) no
O3 K O1 C6 . -139.22(15) no
O6 K O1 C6 . 64.93(15) no
O4 K O1 C6 . -78.82(15) no
O5 K O1 C6 . -50.49(14) no
O10 K O1 C6 1_545 163.98(14) no
C7 K O1 C6 . 128.2(2) no
O2 K O1 C7 . 35.92(15) no
O7 K O1 C7 . -116.0(2) no
O3 K O1 C7 . 92.6(2) no
O6 K O1 C7 . -63.3(2) no
O4 K O1 C7 . 153.0(2) no
O5 K O1 C7 . -178.7(2) no
O10 K O1 C7 1_545 35.8(2) no
C7 K O1 C7 . 0.0 no
O7 K O2 C8 . 47.0(2) no
O1 K O2 C8 . -3.2(2) no
O3 K O2 C8 . -110.5(2) no
O6 K O2 C8 . 67.4(2) no
O4 K O2 C8 . -88.8(2) no
O5 K O2 C8 . -30.6(2) no
O10 K O2 C8 1_545 176.7(2) no
C7 K O2 C8 . 16.7(2) no
O7 K O2 C9 . -179.0(2) no
O1 K O2 C9 . 130.8(2) no
O3 K O2 C9 . 23.5(2) no
O6 K O2 C9 . -158.6(2) no
O4 K O2 C9 . 45.2(2) no
O5 K O2 C9 . 103.4(2) no
O10 K O2 C9 1_545 -49.3(2) no
C7 K O2 C9 . 150.7(2) no
O2 K O3 C11 . 142.6(2) no
O7 K O3 C11 . -8.3(2) no
O1 K O3 C11 . 87.4(2) no
O6 K O3 C11 . 138.5(2) no
O4 K O3 C11 . -15.6(2) no
O5 K O3 C11 . 35.5(2) no
O10 K O3 C11 1_545 -127.9(2) no
C7 K O3 C11 . 110.3(2) no
O2 K O3 C10 . 9.6(2) no
O7 K O3 C10 . -141.4(2) no
O1 K O3 C10 . -45.7(2) no
O6 K O3 C10 . 5.5(2) no
O4 K O3 C10 . -148.6(2) no
O5 K O3 C10 . -97.5(2) no
O10 K O3 C10 1_545 99.0(2) no
C7 K O3 C10 . -22.8(2) no
O2 K O4 C13 . 92.7(2) no
O7 K O4 C13 . -62.1(2) no
O1 K O4 C13 . 31.9(2) no
O3 K O4 C13 . 114.4(2) no
O6 K O4 C13 . -43.6(2) no
O5 K O4 C13 . 5.0(2) no
O10 K O4 C13 1_545 176.1(2) no
C7 K O4 C13 . 43.8(2) no
O2 K O4 C12 . -40.9(2) no
O7 K O4 C12 . 164.2(2) no
O1 K O4 C12 . -101.8(2) no
O3 K O4 C12 . -19.24(15) no
O6 K O4 C12 . -177.21(15) no
O5 K O4 C12 . -128.6(2) no
O10 K O4 C12 1_545 42.5(2) no
C7 K O4 C12 . -89.9(2) no
O2 K O5 C1 . 79.8(2) no
O7 K O5 C1 . -61.21(15) no
O1 K O5 C1 . 49.56(14) no
O3 K O5 C1 . 139.32(15) no
O6 K O5 C1 . -11.1(2) no
O4 K O5 C1 . -164.9(2) no
O10 K O5 C1 1_545 175.5(2) no
C7 K O5 C1 . 49.04(15) no
O2 K O5 C14 . -151.9(2) no
O7 K O5 C14 . 67.0(2) no
O1 K O5 C14 . 177.8(2) no
O3 K O5 C14 . -92.4(2) no
O6 K O5 C14 . 117.1(2) no
O4 K O5 C14 . -36.62(14) no
O10 K O5 C14 1_545 -56.3(2) no
C7 K O5 C14 . 177.3(2) no
O2 K O6 C15 . -122.0(3) no
O7 K O6 C15 . 43.2(2) no
O1 K O6 C15 . -63.8(3) no
O3 K O6 C15 . -118.4(3) no
O4 K O6 C15 . 20.6(3) no
O5 K O6 C15 . -18.0(3) no
O10 K O6 C15 1_545 158.8(2) no
C7 K O6 C15 . -86.6(3) no
O2 K O7 N1 . -18.7(4) no
O1 K O7 N1 . 22.8(3) no
O3 K O7 N1 . 117.2(3) no
O6 K O7 N1 . -43.5(3) no
O4 K O7 N1 . 123.5(3) no
O5 K O7 N1 . 70.3(3) no
O10 K O7 N1 1_545 -136.1(3) no
C7 K O7 N1 . 1.7(4) no
K O7 N1 O8 . -149.4(3) no
K O7 N1 C16 . 30.8(5) no
K O10 N2 O9 1_565 28.2(3) no
K O10 N2 C18 1_565 -151.7(2) no
O11' O11' N3 O12 2_666 -164.3(18) no
O11' O11' N3 O12' 2_666 139.1(17) no
O11' O11' N3 O11 2_666 79.7(17) no
O11' O11' N3 C20 2_666 -48.0(19) no
C14 O5 C1 C2 . 10.1(4) no
K O5 C1 C2 . 133.7(2) no
C14 O5 C1 C6 . -170.8(2) no
K O5 C1 C6 . -47.1(2) no
O5 C1 C2 C3 . 179.3(3) no
C6 C1 C2 C3 . 0.2(4) no
C1 C2 C3 C4 . 0.3(5) no
C2 C3 C4 C5 . -0.3(5) no
C3 C4 C5 C6 . -0.2(4) no
C7 O1 C6 C5 . -8.0(4) no
K O1 C6 C5 . -129.1(2) no
C7 O1 C6 C1 . 172.7(2) no
K O1 C6 C1 . 51.6(2) no
C4 C5 C6 O1 . -178.5(2) no
C4 C5 C6 C1 . 0.7(4) no
O5 C1 C6 O1 . -0.6(3) no
C2 C1 C6 O1 . 178.6(2) no
O5 C1 C6 C5 . -180.0(2) no
C2 C1 C6 C5 . -0.7(4) no
C6 O1 C7 C8 . 170.6(2) no
K O1 C7 C8 . -66.8(2) no
C6 O1 C7 K . -122.6(2) no
K O1 C7 K . 0.0 no
O2 K C7 O1 . -131.3(2) no
O7 K C7 O1 . 67.2(2) no
O1 K C7 O1 . 0.0 no
O3 K C7 O1 . -87.1(2) no
O6 K C7 O1 . 108.2(2) no
O4 K C7 O1 . -31.3(2) no
O5 K C7 O1 . 1.04(14) no
O10 K C7 O1 1_545 -154.11(14) no
O2 K C7 C8 . -13.82(15) no
O7 K C7 C8 . -175.4(2) no
O1 K C7 C8 . 117.5(2) no
O3 K C7 C8 . 30.3(2) no
O6 K C7 C8 . -134.4(2) no
O4 K C7 C8 . 86.1(2) no
O5 K C7 C8 . 118.5(2) no
O10 K C7 C8 1_545 -36.7(2) no
C9 O2 C8 C7 . -162.7(2) no
K O2 C8 C7 . -28.7(3) no
O1 C7 C8 O2 . 65.1(3) no
K C7 C8 O2 . 19.2(2) no
C8 O2 C9 C10 . 80.8(3) no
K O2 C9 C10 . -56.7(3) no
C11 O3 C10 C9 . -172.5(2) no
K O3 C10 C9 . -39.4(3) no
O2 C9 C10 O3 . 65.0(3) no
C10 O3 C11 C12 . -178.6(2) no
K O3 C11 C12 . 47.6(2) no
C13 O4 C12 C11 . -84.7(3) no
K O4 C12 C11 . 54.0(2) no
O3 C11 C12 O4 . -71.6(3) no
C12 O4 C13 C14 . 157.6(2) no
K O4 C13 C14 . 25.5(3) no
C1 O5 C14 C13 . -172.4(2) no
K O5 C14 C13 . 65.6(2) no
O4 C13 C14 O5 . -60.1(3) no
K O6 C15 C20 . 141.4(2) no
K O6 C15 C16 . -39.8(4) no
O8 N1 C16 C17 . 9.4(4) no
O7 N1 C16 C17 . -170.8(2) no
O8 N1 C16 C15 . -171.7(3) no
O7 N1 C16 C15 . 8.1(4) no
O6 C15 C16 C17 . 178.3(3) no
C20 C15 C16 C17 . -2.7(4) no
O6 C15 C16 N1 . -0.5(4) no
C20 C15 C16 N1 . 178.5(2) no
N1 C16 C17 C18 . 179.9(2) no
C15 C16 C17 C18 . 1.0(4) no
C16 C17 C18 C19 . 1.5(4) no
C16 C17 C18 N2 . -177.4(2) no
O10 N2 C18 C17 . -179.8(2) no
O9 N2 C18 C17 . 0.3(4) no
O10 N2 C18 C19 . 1.2(4) no
O9 N2 C18 C19 . -178.6(3) no
C17 C18 C19 C20 . -2.0(4) no
N2 C18 C19 C20 . 177.0(2) no
C18 C19 C20 C15 . -0.1(4) no
C18 C19 C20 N3 . -178.5(3) no
O6 C15 C20 C19 . -178.8(3) no
C16 C15 C20 C19 . 2.2(4) no
O6 C15 C20 N3 . -0.3(4) no
C16 C15 C20 N3 . -179.4(2) no
O12 N3 C20 C19 . 152.3(7) no
O12' N3 C20 C19 . -113.2(9) no
O11 N3 C20 C19 . -51.5(4) no
O11' N3 C20 C19 . 74.6(8) no
O12 N3 C20 C15 . -26.3(8) no
O12' N3 C20 C15 . 68.2(9) no
O11 N3 C20 C15 . 130.0(4) no
O11' N3 C20 C15 . -104.0(8) no
O11' N3 C20 C15 . -104.0(8) no
